data_4022537
loop_
_publ_author_name
'Noa Seri'
'Samah Simaan'
'Mark Botoshansky'
'Menahem Kaftory'
'Silvio E. Biali'

_publ_section_title
;
 A Conformationally Flexible Tetrahydroxycalix[4]arene
 Adopting the Unusual 1,3-Alternate Conformation
;
_journal_name_full 'Journal of Organic Chemistry'
_journal_page_first 7140
_journal_page_last 7142
_journal_paper_doi 10.1021/jo034874q
_journal_volume 68
_journal_year 2003
_chemical_formula_sum 'C30 H31 F3 O5'
_chemical_formula_weight 528.55
_chemical_name_common calixarene
_chemical_name_systematic
;
 ?
;
_space_group_IT_number 80
_symmetry_cell_setting tetragonal
_symmetry_space_group_name_Hall 'I 4bw'
_symmetry_space_group_name_H-M 'I 41'
_atom_sites_solution_hydrogens geom
_atom_sites_solution_primary direct
_atom_sites_solution_secondary difmap
_audit_creation_method SHELXL-97
_cell_angle_alpha 90.00
_cell_angle_beta 90.00
_cell_angle_gamma 90.00
_cell_formula_units_Z 8
_cell_length_a 20.437(4)
_cell_length_b 20.4370(4)
_cell_length_c 16.810(3)
_cell_measurement_reflns_used 16896
_cell_measurement_temperature 293(2)
_cell_measurement_theta_max 27.5
_cell_measurement_theta_min 1.4
_cell_volume 7021.0(19)
_computing_cell_refinement 'DENZO SMN (Otwinowski & Minor 1997)'
_computing_data_collection 'Collect (Nonius, 2001)'
_computing_data_reduction 'DENZO SMN (Otwinowski & Minor 1997)'
_computing_molecular_graphics 'TEXSAN  (MSC, 1999)'
_computing_structure_refinement 'SHELXL-97 (Sheldrick, 1997)'
_computing_structure_solution 'SHELXS-97 (Sheldrick, 1997)'
_diffrn_ambient_temperature 293(2)
_diffrn_measured_fraction_theta_full 0.998
_diffrn_measured_fraction_theta_max 0.998
_diffrn_measurement_device_type 'Nonius KappaCCD'
_diffrn_measurement_method 'phi- and omega-scans'
_diffrn_radiation_monochromator graphite
_diffrn_radiation_source 'fine-focus sealed tube'
_diffrn_radiation_type MoK\a
_diffrn_radiation_wavelength 0.71073
_diffrn_reflns_av_R_equivalents 0.0639
_diffrn_reflns_av_sigmaI/netI 0.0978
_diffrn_reflns_limit_h_max 24
_diffrn_reflns_limit_h_min -22
_diffrn_reflns_limit_k_max 24
_diffrn_reflns_limit_k_min -20
_diffrn_reflns_limit_l_max 17
_diffrn_reflns_limit_l_min -20
_diffrn_reflns_number 13763
_diffrn_reflns_theta_full 25.25
_diffrn_reflns_theta_max 25.25
_diffrn_reflns_theta_min 1.41
_diffrn_standards_number 0
_exptl_absorpt_coefficient_mu 0.078
_exptl_absorpt_correction_T_max 0.9637
_exptl_absorpt_correction_T_min 0.9549
_exptl_absorpt_correction_type none
_exptl_crystal_colour colorless
_exptl_crystal_density_diffrn 1.000
_exptl_crystal_density_method 'not measured'
_exptl_crystal_description cube
_exptl_crystal_F_000 2224
_exptl_crystal_size_max 0.60
_exptl_crystal_size_mid 0.54
_exptl_crystal_size_min 0.48
_refine_diff_density_max 0.778
_refine_diff_density_min -0.409
_refine_diff_density_rms 0.132
_refine_ls_abs_structure_details 'Flack H D (1983), Acta Cryst. A39, 876-881'
_refine_ls_abs_structure_Flack -4(4)
_refine_ls_extinction_coef 0.013(3)
_refine_ls_extinction_expression Fc^*^=kFc[1+0.001xFc^2^\l^3^/sin(2\q)]^-1/4^
_refine_ls_extinction_method SHELXL
_refine_ls_goodness_of_fit_ref 2.122
_refine_ls_hydrogen_treatment mixed
_refine_ls_matrix_type full
_refine_ls_number_parameters 294
_refine_ls_number_reflns 6106
_refine_ls_number_restraints 20
_refine_ls_restrained_S_all 2.135
_refine_ls_R_factor_all 0.2550
_refine_ls_R_factor_gt 0.1638
_refine_ls_shift/su_max 1.554
_refine_ls_shift/su_mean 0.092
_refine_ls_structure_factor_coef Fsqd
_refine_ls_weighting_details 'calc w=1/[\s^2^(Fo^2^)+(0.1000P)^2^+0.0000P] where P=(Fo^2^+2Fc^2^)/3'
_refine_ls_weighting_scheme calc
_refine_ls_wR_factor_gt 0.3796
_refine_ls_wR_factor_ref 0.4081
_reflns_number_gt 2970
_reflns_number_total 6106
_reflns_threshold_expression >2sigma(I)
_cod_data_source_file jo034874qsi20030622_090409.cif
_cod_data_source_block shelxl
_cod_depositor_comments
;
The following automatic conversions were performed:
'_symmetry_cell_setting' value 'Tetragonal' changed to 'tetragonal'
according to '/home/saulius/struct/CIF-dictionaries/cif_core.dic'
dictionary named 'cif_core.dic' version 2.4.1 from 2010-06-29.

Automatic conversion script
Id: cif_fix_enum 1527 2010-12-29 10:47:43Z saulius 
;
_cod_database_code 4022537

loop_
_symmetry_equiv_pos_as_xyz
'x, y, z'
'-x, -y, z'
'-y, x+1/2, z+1/4'
'y, -x+1/2, z+1/4'
'x+1/2, y+1/2, z+1/2'
'-x+1/2, -y+1/2, z+1/2'
'-y+1/2, x+1, z+3/4'
'y+1/2, -x+1, z+3/4'

loop_
_atom_site_label
_atom_site_type_symbol
_atom_site_fract_x
_atom_site_fract_y
_atom_site_fract_z
_atom_site_U_iso_or_equiv
_atom_site_adp_type
_atom_site_occupancy
_atom_site_symmetry_multiplicity
_atom_site_calc_flag
_atom_site_refinement_flags
O1 O 1.0041(3) 0.2669(3) 0.7639(5) 0.075(2) Uani 1 1 d .
O2 O 0.9470(4) 0.5611(3) 0.8563(4) 0.080(2) Uani 1 1 d .
H2 H 0.9263 0.5311 0.8767 0.120 Uiso 1 1 calc R
O3 O 0.9409(4) 0.4448(3) 0.7274(4) 0.080(2) Uani 1 1 d .
H3O H 0.9658 0.4222 0.7007 0.119 Uiso 1 1 calc R
O4 O 0.7649(4) 0.4984(3) 0.8132(5) 0.089(3) Uani 1 1 d .
C1 C 1.0033(5) 0.3275(5) 0.7794(6) 0.063(3) Uani 1 1 d .
C2 C 0.9509(4) 0.3557(5) 0.8190(8) 0.065(3) Uani 1 1 d .
C3 C 0.9266(5) 0.3262(5) 0.8848(6) 0.064(3) Uani 1 1 d .
H3 H 0.9465 0.2878 0.9018 0.077 Uiso 1 1 calc R
C4 C 0.8699(6) 0.3512(5) 0.9318(5) 0.060(3) Uani 1 1 d .
C5 C 0.8433(5) 0.4049(5) 0.9018(7) 0.071(3) Uani 1 1 d .
H5 H 0.8067 0.4213 0.9278 0.085 Uiso 1 1 calc R
C6 C 0.8649(5) 0.4396(4) 0.8348(6) 0.057(3) Uani 1 1 d .
C7 C 0.9221(5) 0.4108(6) 0.7937(7) 0.076(3) Uani 1 1 d .
C8 C 0.8256(4) 0.4933(4) 0.8068(6) 0.055(3) Uani 1 1 d .
C9 C 0.8563(4) 0.5533(4) 0.7639(5) 0.047(2) Uani 1 1 d .
C10 C 0.8237(5) 0.5797(4) 0.6940(6) 0.053(2) Uani 1 1 d .
H10 H 0.7846 0.5604 0.6783 0.063 Uiso 1 1 calc R
C11 C 0.8447(5) 0.6265(5) 0.6535(6) 0.064(3) Uani 1 1 d .
C12 C 0.9044(4) 0.6619(5) 0.6825(6) 0.060(3) Uani 1 1 d .
H12 H 0.9198 0.6987 0.6560 0.072 Uiso 1 1 calc R
C13 C 0.9373(4) 0.6379(4) 0.7521(6) 0.052(2) Uani 1 1 d .
C14 C 0.9137(4) 0.5837(4) 0.7891(5) 0.043(2) Uani 1 1 d .
C15 C 0.8136(6) 0.6566(6) 0.5785(7) 0.087(4) Uani 1 1 d .
C16 C 0.7995(8) 0.7309(8) 0.5838(15) 0.177(8) Uani 1 1 d .
H16A H 0.7564 0.7397 0.5637 0.265 Uiso 1 1 calc R
H16B H 0.8311 0.7544 0.5527 0.265 Uiso 1 1 calc R
H16C H 0.8022 0.7448 0.6383 0.265 Uiso 1 1 calc R
C17 C 0.8637(7) 0.6500(8) 0.5089(6) 0.121(5) Uani 1 1 d .
H17A H 0.8428 0.6615 0.4597 0.182 Uiso 1 1 calc R
H17B H 0.8791 0.6057 0.5061 0.182 Uiso 1 1 calc R
H17C H 0.9000 0.6788 0.5182 0.182 Uiso 1 1 calc R
C18 C 0.7551(5) 0.6145(8) 0.5537(8) 0.108(5) Uani 1 1 d .
H18A H 0.7436 0.6242 0.4996 0.162 Uiso 1 1 calc R
H18B H 0.7186 0.6238 0.5878 0.162 Uiso 1 1 calc R
H18C H 0.7665 0.5691 0.5582 0.162 Uiso 1 1 calc R
C19 C 0.8472(6) 0.3180(5) 1.0079(6) 0.072(3) Uani 1 1 d .
C20 C 0.8483(9) 0.3670(7) 1.0740(10) 0.157(8) Uani 1 1 d .
H20A H 0.8920 0.3836 1.0804 0.236 Uiso 1 1 calc R
H20B H 0.8345 0.3465 1.1225 0.236 Uiso 1 1 calc R
H20C H 0.8193 0.4025 1.0615 0.236 Uiso 1 1 calc R
C21 C 0.8830(8) 0.2571(8) 1.0264(9) 0.160(8) Uani 1 1 d .
H21A H 0.9290 0.2663 1.0296 0.240 Uiso 1 1 calc R
H21B H 0.8753 0.2255 0.9852 0.240 Uiso 1 1 calc R
H21C H 0.8681 0.2400 1.0764 0.240 Uiso 1 1 calc R
C22 C 0.7749(6) 0.2973(6) 0.9933(6) 0.094(4) Uani 1 1 d .
H22A H 0.7725 0.2704 0.9466 0.140 Uiso 1 1 calc R
H22B H 0.7485 0.3356 0.9860 0.140 Uiso 1 1 calc R
H22C H 0.7592 0.2730 1.0384 0.140 Uiso 1 1 calc R
O5 O 0.9342(7) 0.3527(7) 0.5997(8) 0.094(2) Uiso 0.50 1 d PD
H5A H 0.9611 0.3231 0.5960 0.141 Uiso 0.50 1 calc PR
C31 C 0.8874(7) 0.3462(9) 0.5397(7) 0.094(2) Uiso 0.50 1 d PD
H31 H 0.8653 0.3037 0.5398 0.112 Uiso 0.50 1 calc PR
C32 C 0.8423(9) 0.4025(8) 0.5551(11) 0.094(2) Uiso 0.50 1 d PD
C33 C 0.9226(7) 0.3611(7) 0.4623(7) 0.094(2) Uiso 0.50 1 d PGD
C34 C 0.9050(6) 0.3304(6) 0.3917(9) 0.094(2) Uiso 0.50 1 d PG
H34 H 0.8700 0.3013 0.3909 0.112 Uiso 0.50 1 calc PR
C35 C 0.9398(7) 0.3430(7) 0.3223(7) 0.094(2) Uiso 0.50 1 d PG
H35 H 0.9280 0.3224 0.2751 0.112 Uiso 0.50 1 calc PR
C36 C 0.9921(6) 0.3864(7) 0.3235(7) 0.094(2) Uiso 0.50 1 d PG
H36 H 1.0154 0.3949 0.2771 0.112 Uiso 0.50 1 calc PR
C37 C 1.0097(6) 0.4172(6) 0.3941(9) 0.094(2) Uiso 0.50 1 d PG
H37 H 1.0447 0.4463 0.3949 0.112 Uiso 0.50 1 calc PR
C38 C 0.9749(7) 0.4045(7) 0.4635(7) 0.094(2) Uiso 0.50 1 d PG
H38 H 0.9867 0.4251 0.5107 0.112 Uiso 0.50 1 calc PR
O6 O 0.9379(10) -0.1487(10) 0.7424(11) 0.132(3) Uiso 0.50 1 d PD
H6 H 0.9363 -0.1202 0.7082 0.198 Uiso 0.50 1 calc PR
C39 C 0.9215(11) -0.1217(9) 0.8166(9) 0.132(3) Uiso 0.50 1 d PD
H39 H 0.9643 -0.1003 0.8203 0.158 Uiso 0.50 1 calc PR
C40 C 0.8882(10) -0.0568(9) 0.8031(12) 0.132(3) Uiso 0.50 1 d PD
C41 C 0.9346(9) -0.1597(8) 0.8911(8) 0.132(3) Uiso 0.50 1 d PGD
C42 C 0.9750(8) -0.1325(8) 0.9489(10) 0.132(3) Uiso 0.50 1 d PGD
H42 H 1.0032 -0.0985 0.9357 0.158 Uiso 0.50 1 calc PR
C43 C 0.9732(9) -0.1563(9) 1.0263(9) 0.132(3) Uiso 0.50 1 d PG
H43 H 1.0002 -0.1381 1.0650 0.158 Uiso 0.50 1 calc PR
C44 C 0.9311(9) -0.2072(10) 1.0460(9) 0.132(3) Uiso 0.50 1 d PG
H44 H 0.9299 -0.2231 1.0978 0.158 Uiso 0.50 1 calc PR
C45 C 0.8907(8) -0.2343(8) 0.9881(11) 0.132(3) Uiso 0.50 1 d PG
H45 H 0.8626 -0.2684 1.0013 0.158 Uiso 0.50 1 calc PR
C46 C 0.8925(8) -0.2105(8) 0.9107(10) 0.132(3) Uiso 0.50 1 d PGD
H46 H 0.8655 -0.2287 0.8720 0.158 Uiso 0.50 1 calc PR
F1 F 0.8696(8) 0.4625(7) 0.5604(10) 0.136(3) Uiso 0.50 1 d PD
F2 F 0.7933(8) 0.3879(8) 0.5026(11) 0.136(3) Uiso 0.50 1 d PD
F3 F 0.8171(8) 0.4011(8) 0.6279(10) 0.136(3) Uiso 0.50 1 d PD
F4 F 0.8558(11) -0.0386(11) 0.8671(13) 0.240(6) Uiso 0.50 1 d PD
F5 F 0.9356(11) -0.0148(10) 0.7773(15) 0.240(6) Uiso 0.50 1 d PD
F6 F 0.8421(11) -0.0619(12) 0.7444(13) 0.240(6) Uiso 0.50 1 d PD

loop_
_atom_site_aniso_label
_atom_site_aniso_U_11
_atom_site_aniso_U_22
_atom_site_aniso_U_33
_atom_site_aniso_U_23
_atom_site_aniso_U_13
_atom_site_aniso_U_12
O1 0.109(6) 0.039(4) 0.076(5) -0.001(3) 0.003(4) -0.015(4)
O2 0.092(5) 0.074(5) 0.073(5) 0.029(4) -0.001(4) 0.003(4)
O3 0.100(6) 0.065(4) 0.073(5) 0.038(4) 0.031(4) 0.018(4)
O4 0.073(5) 0.075(5) 0.119(7) 0.040(5) 0.005(5) -0.023(4)
C1 0.085(8) 0.053(6) 0.052(6) 0.013(5) -0.004(6) -0.007(6)
C2 0.039(6) 0.050(6) 0.105(9) -0.001(6) 0.006(6) 0.013(5)
C3 0.090(8) 0.046(6) 0.056(7) -0.007(5) 0.005(6) -0.010(5)
C4 0.096(8) 0.046(5) 0.039(6) 0.012(5) -0.004(5) 0.019(5)
C5 0.064(7) 0.077(7) 0.071(8) -0.011(6) 0.032(6) -0.012(6)
C6 0.075(7) 0.050(5) 0.047(6) 0.007(5) -0.003(5) -0.009(5)
C7 0.047(6) 0.105(9) 0.078(8) -0.008(7) 0.021(6) -0.034(6)
C8 0.039(5) 0.055(6) 0.071(7) 0.005(5) 0.018(5) -0.002(5)
C9 0.046(5) 0.068(6) 0.026(5) 0.005(4) -0.004(4) 0.011(4)
C10 0.046(5) 0.053(6) 0.059(6) 0.000(5) -0.004(5) -0.008(4)
C11 0.066(7) 0.068(7) 0.057(7) 0.026(6) 0.000(5) 0.013(5)
C12 0.050(6) 0.068(7) 0.061(7) -0.014(5) -0.003(5) -0.004(5)
C13 0.060(6) 0.037(5) 0.058(7) 0.007(5) -0.003(5) 0.001(4)
C14 0.032(4) 0.067(6) 0.032(5) 0.000(4) -0.003(4) -0.020(4)
C15 0.112(9) 0.081(8) 0.068(8) 0.025(7) -0.038(8) 0.008(7)
C16 0.148(15) 0.126(14) 0.26(2) 0.051(15) -0.061(16) -0.027(11)
C17 0.129(11) 0.204(15) 0.031(6) -0.003(8) 0.012(7) 0.024(11)
C18 0.051(6) 0.189(14) 0.084(9) 0.010(9) 0.003(6) -0.003(8)
C19 0.116(9) 0.049(6) 0.051(7) -0.014(5) 0.011(7) -0.003(6)
C20 0.196(16) 0.143(13) 0.134(14) 0.058(12) 0.085(13) 0.106(12)
C21 0.185(15) 0.171(15) 0.124(13) 0.114(12) 0.086(12) 0.072(13)
C22 0.098(8) 0.118(9) 0.064(7) 0.031(7) 0.045(6) -0.037(7)

loop_
_atom_type_symbol
_atom_type_description
_atom_type_scat_dispersion_real
_atom_type_scat_dispersion_imag
_atom_type_scat_source
C C 0.0033 0.0016 'International Tables Vol C Tables 4.2.6.8 and 6.1.1.4'
O O 0.0106 0.0060 'International Tables Vol C Tables 4.2.6.8 and 6.1.1.4'
H H 0.0000 0.0000 'International Tables Vol C Tables 4.2.6.8 and 6.1.1.4'
F F 0.0171 0.0103 'International Tables Vol C Tables 4.2.6.8 and 6.1.1.4'

loop_
_geom_angle_atom_site_label_1
_geom_angle_atom_site_label_2
_geom_angle_atom_site_label_3
_geom_angle
_geom_angle_site_symmetry_3
C14 O2 H2 109.4 .
C7 O3 H3O 109.6 .
O1 C1 C2 121.1(9) .
O1 C1 C13 113.1(9) 2_765
C2 C1 C13 125.8(9) 2_765
C7 C2 C1 122.4(11) .
C7 C2 C3 118.2(10) .
C1 C2 C3 119.4(10) .
C2 C3 C4 124.4(10) .
C2 C3 H3 117.8 .
C4 C3 H3 117.8 .
C5 C4 C19 124.5(10) .
C5 C4 C3 113.6(9) .
C19 C4 C3 121.9(9) .
C4 C5 C6 126.6(10) .
C4 C5 H5 116.7 .
C6 C5 H5 116.7 .
C5 C6 C8 118.2(9) .
C5 C6 C7 115.0(9) .
C8 C6 C7 126.3(9) .
C2 C7 O3 124.1(10) .
C2 C7 C6 122.2(10) .
O3 C7 C6 113.6(11) .
O4 C8 C6 126.2(8) .
O4 C8 C9 112.0(8) .
C6 C8 C9 121.9(7) .
C14 C9 C10 117.7(8) .
C14 C9 C8 123.4(7) .
C10 C9 C8 118.9(8) .
C11 C10 C9 124.6(9) .
C11 C10 H10 117.8 .
C9 C10 H10 117.7 .
C10 C11 C12 118.1(9) .
C10 C11 C15 127.5(11) .
C12 C11 C15 114.3(9) .
C13 C12 C11 118.9(9) .
C13 C12 H12 120.6 .
C11 C12 H12 120.6 .
C14 C13 C12 119.0(8) .
C14 C13 C1 122.7(8) 2_765
C12 C13 C1 118.3(8) 2_765
C13 C14 O2 117.8(7) .
C13 C14 C9 121.5(8) .
O2 C14 C9 120.6(7) .
C18 C15 C17 105.1(10) .
C18 C15 C11 108.8(10) .
C17 C15 C11 108.0(9) .
C18 C15 C16 114.9(12) .
C17 C15 C16 104.5(13) .
C11 C15 C16 114.9(13) .
C15 C16 H16A 109.7 .
C15 C16 H16B 110.3 .
H16A C16 H16B 109.1 .
C15 C16 H16C 109.8 .
H16A C16 H16C 109.0 .
H16B C16 H16C 109.0 .
C15 C17 H17A 109.4 .
C15 C17 H17B 109.4 .
H17A C17 H17B 109.5 .
C15 C17 H17C 109.6 .
H17A C17 H17C 109.5 .
H17B C17 H17C 109.5 .
C15 C18 H18A 109.5 .
C15 C18 H18B 109.5 .
H18A C18 H18B 109.5 .
C15 C18 H18C 109.5 .
H18A C18 H18C 109.5 .
H18B C18 H18C 109.5 .
C4 C19 C22 106.1(9) .
C4 C19 C21 113.7(9) .
C22 C19 C21 105.9(11) .
C4 C19 C20 108.7(9) .
C22 C19 C20 108.3(11) .
C21 C19 C20 113.6(12) .
C19 C20 H20A 109.6 .
C19 C20 H20B 109.5 .
H20A C20 H20B 109.4 .
C19 C20 H20C 109.5 .
H20A C20 H20C 109.4 .
H20B C20 H20C 109.4 .
C19 C21 H21A 109.4 .
C19 C21 H21B 109.6 .
H21A C21 H21B 109.5 .
C19 C21 H21C 109.5 .
H21A C21 H21C 109.5 .
H21B C21 H21C 109.5 .
C19 C22 H22A 109.5 .
C19 C22 H22B 109.5 .
H22A C22 H22B 109.5 .
C19 C22 H22C 109.4 .
H22A C22 H22C 109.5 .
H22B C22 H22C 109.5 .
C31 O5 H5A 109.3 .
O5 C31 C32 102.9(15) .
O5 C31 C33 106.0(13) .
C32 C31 C33 106.6(14) .
O5 C31 H31 113.5 .
C32 C31 H31 113.5 .
C33 C31 H31 113.5 .
F3 C32 F1 96.9(16) .
F3 C32 F2 107.7(17) .
F1 C32 F2 123.0(17) .
F3 C32 C31 112.5(15) .
F1 C32 C31 117.1(17) .
F2 C32 C31 99.9(13) .
C34 C33 C38 120.0 .
C34 C33 C31 121.3(12) .
C38 C33 C31 118.7(12) .
C35 C34 C33 120.0 .
C35 C34 H34 120.0 .
C33 C34 H34 120.0 .
C34 C35 C36 120.0 .
C34 C35 H35 120.0 .
C36 C35 H35 120.0 .
C35 C36 C37 120.0 .
C35 C36 H36 120.0 .
C37 C36 H36 120.0 .
C38 C37 C36 120.0 .
C38 C37 H37 120.0 .
C36 C37 H37 120.0 .
C37 C38 C33 120.0 .
C37 C38 H38 120.0 .
C33 C38 H38 120.0 .
C39 O6 H6 109.4 .
O6 C39 C41 119.8(17) .
O6 C39 C40 108.7(15) .
C41 C39 C40 131.5(16) .
O6 C39 H39 90.8 .
C41 C39 H39 91.1 .
C40 C39 H39 91.2 .
F4 C40 F6 105.3(16) .
F4 C40 F5 116.0(18) .
F6 C40 F5 107.9(16) .
F4 C40 C39 110.7(15) .
F6 C40 C39 110.5(15) .
F5 C40 C39 106.4(14) .
C42 C41 C46 120.0 .
C42 C41 C39 119.0(3) .
C46 C41 C39 118.4(3) .
C41 C42 C43 120.0 .
C41 C42 H42 120.0 .
C43 C42 H42 120.0 .
C44 C43 C42 120.0 .
C44 C43 H43 120.0 .
C42 C43 H43 120.0 .
C45 C44 C43 120.0 .
C45 C44 H44 120.0 .
C43 C44 H44 120.0 .
C44 C45 C46 120.0 .
C44 C45 H45 120.0 .
C46 C45 H45 120.0 .
C45 C46 C41 120.0 .
C45 C46 H46 120.0 .
C41 C46 H46 120.0 .

loop_
_geom_bond_atom_site_label_1
_geom_bond_atom_site_label_2
_geom_bond_distance
_geom_bond_site_symmetry_2
O1 C1 1.264(10) .
O2 C14 1.397(10) .
O2 H2 0.8200 .
O3 C7 1.369(12) .
O3 H3O 0.8200 .
O4 C8 1.250(10) .
C1 C2 1.386(13) .
C1 C13 1.479(13) 2_765
C2 C7 1.341(14) .
C2 C3 1.354(14) .
C3 C4 1.493(14) .
C3 H3 0.9300 .
C4 C5 1.324(13) .
C4 C19 1.521(14) .
C5 C6 1.403(14) .
C5 H5 0.9300 .
C6 C8 1.439(12) .
C6 C7 1.479(14) .
C8 C9 1.554(12) .
C9 C14 1.394(11) .
C9 C10 1.454(12) .
C10 C11 1.251(12) .
C10 H10 0.9300 .
C11 C12 1.498(14) .
C11 C15 1.539(14) .
C12 C13 1.435(13) .
C12 H12 0.9300 .
C13 C14 1.360(11) .
C13 C1 1.479(13) 2_765
C15 C18 1.531(16) .
C15 C17 1.560(16) .
C15 C16 1.549(19) .
C16 H16A 0.9644 .
C16 H16B 0.9647 .
C16 H16C 0.9645 .
C17 H17A 0.9601 .
C17 H17B 0.9601 .
C17 H17C 0.9601 .
C18 H18A 0.9602 .
C18 H18B 0.9602 .
C18 H18C 0.9602 .
C19 C22 1.556(15) .
C19 C21 1.477(16) .
C19 C20 1.496(19) .
C20 H20A 0.9603 .
C20 H20B 0.9603 .
C20 H20C 0.9603 .
C21 H21A 0.9602 .
C21 H21B 0.9602 .
C21 H21C 0.9602 .
C22 H22A 0.9601 .
C22 H22B 0.9601 .
C22 H22C 0.9601 .
O5 C31 1.397(10) .
O5 H5A 0.8200 .
C31 C32 1.496(10) .
C31 C33 1.517(10) .
C31 H31 0.9800 .
C32 F3 1.329(16) .
C32 F1 1.349(15) .
C32 F2 1.369(16) .
C33 C34 1.3900 .
C33 C38 1.3900 .
C34 C35 1.3900 .
C34 H34 0.9300 .
C35 C36 1.3900 .
C35 H35 0.9300 .
C36 C37 1.3900 .
C36 H36 0.9300 .
C37 C38 1.3900 .
C37 H37 0.9300 .
C38 H38 0.9300 .
O6 C39 1.405(10) .
O6 H6 0.8200 .
C39 C41 1.497(10) .
C39 C40 1.509(10) .
C39 H39 0.9800 .
C40 F4 1.317(17) .
C40 F6 1.369(17) .
C40 F5 1.363(17) .
C41 C42 1.3900 .
C41 C46 1.3900 .
C42 C43 1.3900 .
C42 H42 0.9300 .
C43 C44 1.3900 .
C43 H43 0.9300 .
C44 C45 1.3900 .
C44 H44 0.9300 .
C45 C46 1.3900 .
C45 H45 0.9300 .
C46 H46 0.9300 .

loop_
_geom_torsion_atom_site_label_1
_geom_torsion_atom_site_label_2
_geom_torsion_atom_site_label_3
_geom_torsion_atom_site_label_4
_geom_torsion
_geom_torsion_site_symmetry_1
_geom_torsion_site_symmetry_4
O1 C1 C2 C7 -132.2(11) . .
C13 C1 C2 C7 48.6(16) 2_765 .
O1 C1 C2 C3 46.3(15) . .
C13 C1 C2 C3 -132.9(10) 2_765 .
C7 C2 C3 C4 -0.5(16) . .
C1 C2 C3 C4 -179.1(9) . .
C2 C3 C4 C5 2.0(15) . .
C2 C3 C4 C19 -176.5(10) . .
C19 C4 C5 C6 175.8(10) . .
C3 C4 C5 C6 -2.6(16) . .
C4 C5 C6 C8 173.9(10) . .
C4 C5 C6 C7 1.8(16) . .
C1 C2 C7 O3 -0.2(16) . .
C3 C2 C7 O3 -178.8(9) . .
C1 C2 C7 C6 178.1(9) . .
C3 C2 C7 C6 -0.4(15) . .
C5 C6 C7 C2 -0.1(14) . .
C8 C6 C7 C2 -171.4(10) . .
C5 C6 C7 O3 178.4(8) . .
C8 C6 C7 O3 7.1(14) . .
C5 C6 C8 O4 -29.7(16) . .
C7 C6 C8 O4 141.4(10) . .
C5 C6 C8 C9 150.0(8) . .
C7 C6 C8 C9 -38.9(14) . .
O4 C8 C9 C14 137.0(9) . .
C6 C8 C9 C14 -42.7(13) . .
O4 C8 C9 C10 -42.9(12) . .
C6 C8 C9 C10 137.4(9) . .
C14 C9 C10 C11 2.2(14) . .
C8 C9 C10 C11 -177.9(9) . .
C9 C10 C11 C12 -5.5(15) . .
C9 C10 C11 C15 179.3(10) . .
C10 C11 C12 C13 4.2(14) . .
C15 C11 C12 C13 -179.9(9) . .
C11 C12 C13 C14 0.5(13) . .
C11 C12 C13 C1 179.0(8) . 2_765
C12 C13 C14 O2 179.5(8) . .
C1 C13 C14 O2 1.0(12) 2_765 .
C12 C13 C14 C9 -3.9(13) . .
C1 C13 C14 C9 177.7(8) 2_765 .
C10 C9 C14 C13 2.9(12) . .
C8 C9 C14 C13 -177.0(8) . .
C10 C9 C14 O2 179.5(8) . .
C8 C9 C14 O2 -0.4(12) . .
C10 C11 C15 C18 -6.7(17) . .
C12 C11 C15 C18 177.9(9) . .
C10 C11 C15 C17 -120.2(13) . .
C12 C11 C15 C17 64.4(13) . .
C10 C11 C15 C16 123.7(14) . .
C12 C11 C15 C16 -51.7(15) . .
C5 C4 C19 C22 61.3(13) . .
C3 C4 C19 C22 -120.4(11) . .
C5 C4 C19 C21 177.3(13) . .
C3 C4 C19 C21 -4.4(16) . .
C5 C4 C19 C20 -55.0(16) . .
C3 C4 C19 C20 123.3(12) . .
O5 C31 C32 F3 -57.6(19) . .
C33 C31 C32 F3 -168.9(15) . .
O5 C31 C32 F1 53(2) . .
C33 C31 C32 F1 -58(2) . .
O5 C31 C32 F2 -171.6(14) . .
C33 C31 C32 F2 77.1(17) . .
O5 C31 C33 C34 147.6(12) . .
C32 C31 C33 C34 -103.3(14) . .
O5 C31 C33 C38 -29.9(17) . .
C32 C31 C33 C38 79.2(14) . .
C38 C33 C34 C35 0.0 . .
C31 C33 C34 C35 -177.5(14) . .
C33 C34 C35 C36 0.0 . .
C34 C35 C36 C37 0.0 . .
C35 C36 C37 C38 0.0 . .
C36 C37 C38 C33 0.0 . .
C34 C33 C38 C37 0.0 . .
C31 C33 C38 C37 177.5(14) . .
O6 C39 C40 F4 162(2) . .
C41 C39 C40 F4 -14(2) . .
O6 C39 C40 F6 46(2) . .
C41 C39 C40 F6 -130.3(18) . .
O6 C39 C40 F5 -71(2) . .
C41 C39 C40 F5 112.8(19) . .
O6 C39 C41 C42 121.4(18) . .
C40 C39 C41 C42 -63(2) . .
O6 C39 C41 C46 -77(2) . .
C40 C39 C41 C46 98.7(17) . .
C46 C41 C42 C43 0.0 . .
C39 C41 C42 C43 161.3(18) . .
C41 C42 C43 C44 0.0 . .
C42 C43 C44 C45 0.0 . .
C43 C44 C45 C46 0.0 . .
C44 C45 C46 C41 0.0 . .
C42 C41 C46 C45 0.0 . .
C39 C41 C46 C45 -161.4(18) . .
